data_7702512
loop_
_publ_author_name
'Zheng, Shao-Liang'
'Tong, Ming-Liang'
'Yu, Xiao-Lan'
'Chen, Xiao-Ming'

_publ_section_title
;
 Syntheses and structures of six chain-, ladder- and grid-like
 co-ordination polymers constructed from \m-hexamethylenetetramine and
 silver salts
;
_journal_issue 5
_journal_name_full 'Journal of the Chemical Society, Dalton Transactions'
_journal_page_first 586
_journal_paper_doi 10.1039/b009068i
_journal_year 2001
_chemical_formula_sum 'C12 H17 Ag N4 O2 S'
_chemical_formula_weight 389.23
_space_group_IT_number 14
_space_group_name_Hall '-P 2yn'
_space_group_name_H-M_alt 'P 1 21/n 1'
_symmetry_cell_setting monoclinic
_symmetry_space_group_name_H-M 'P 1 21/n 1'
_atom_sites_solution_hydrogens geom
_atom_sites_solution_primary direct
_atom_sites_solution_secondary difmap
_audit_creation_method SHELXL-97
_cell_angle_alpha 90.00
_cell_angle_beta 100.94(2)
_cell_angle_gamma 90.00
_cell_formula_units_Z 4
_cell_length_a 6.442(3)
_cell_length_b 19.385(13)
_cell_length_c 11.262(8)
_cell_measurement_reflns_used 25
_cell_measurement_temperature 293(2)
_cell_measurement_theta_max 15
_cell_measurement_theta_min 7.5
_cell_volume 1380.8(15)
_computing_cell_refinement 'SHELXTL-Plus (Sheldrick, 1990)'
_computing_data_collection 'SHELXTL-Plus (Sheldrick, 1990)'
_computing_data_reduction 'SHELXTL-Plus (Sheldrick, 1990)'
_computing_molecular_graphics 'SHELXTL V.5.0 (Sheldrick, 1997)'
_computing_publication_material 'SHELXL-97 (Sheldrick, 1997)'
_computing_structure_refinement 'SHELXL-97 (Sheldrick, 1997)'
_computing_structure_solution 'SHELXTL-Plus (Sheldrick, 1990)'
_diffrn_ambient_temperature 293(2)
_diffrn_measured_fraction_theta_full 0.968
_diffrn_measured_fraction_theta_max 0.968
_diffrn_measurement_device_type 'Siemens R3m'
_diffrn_measurement_method '\w scan'
_diffrn_radiation_monochromator graphite
_diffrn_radiation_source 'fine-focus sealed tube'
_diffrn_radiation_type MoK\a
_diffrn_radiation_wavelength 0.71073
_diffrn_reflns_av_R_equivalents 0.0300
_diffrn_reflns_av_sigmaI/netI 0.0260
_diffrn_reflns_limit_h_max 8
_diffrn_reflns_limit_h_min 0
_diffrn_reflns_limit_k_max 26
_diffrn_reflns_limit_k_min 0
_diffrn_reflns_limit_l_max 15
_diffrn_reflns_limit_l_min -15
_diffrn_reflns_number 3934
_diffrn_reflns_theta_full 28.98
_diffrn_reflns_theta_max 28.98
_diffrn_reflns_theta_min 2.79
_diffrn_standards_decay_% none
_diffrn_standards_interval_count 200
_diffrn_standards_number 2
_exptl_absorpt_coefficient_mu 1.618
_exptl_absorpt_correction_T_max 0.7380
_exptl_absorpt_correction_T_min 0.5498
_exptl_absorpt_correction_type semi-empirical
_exptl_absorpt_process_details '\y-scans (North et al., 1968)'
_exptl_crystal_colour 'pale yellow'
_exptl_crystal_density_diffrn 1.872
_exptl_crystal_density_method 'not measured'
_exptl_crystal_description block
_exptl_crystal_F_000 784
_exptl_crystal_size_max 0.42
_exptl_crystal_size_mid 0.24
_exptl_crystal_size_min 0.20
_refine_diff_density_max 0.470
_refine_diff_density_min -0.650
_refine_diff_density_rms 0.105
_refine_ls_extinction_coef 0.0162(13)
_refine_ls_extinction_expression Fc^*^=kFc[1+0.001xFc^2^\l^3^/sin(2\q)]^-1/4^
_refine_ls_extinction_method SHELXL
_refine_ls_goodness_of_fit_ref 1.051
_refine_ls_hydrogen_treatment mixed
_refine_ls_matrix_type full
_refine_ls_number_parameters 182
_refine_ls_number_reflns 3645
_refine_ls_number_restraints 0
_refine_ls_restrained_S_all 1.051
_refine_ls_R_factor_all 0.0514
_refine_ls_R_factor_gt 0.0392
_refine_ls_shift/su_max 0.001
_refine_ls_shift/su_mean 0.000
_refine_ls_structure_factor_coef Fsqd
_refine_ls_weighting_details 'w=1/[\s^2^(Fo^2^)+(0.0597P)^2^+1.4155P] where P=(Fo^2^+2Fc^2^)/3'
_refine_ls_weighting_scheme calc
_refine_ls_wR_factor_gt 0.1015
_refine_ls_wR_factor_ref 0.1086
_reflns_number_gt 2972
_reflns_number_total 3645
_reflns_threshold_expression >2sigma(I)
_cod_data_source_file b009068i.txt
_cod_data_source_block complex_5
_cod_depositor_comments
;
The following automatic conversions were performed:

data item '_symmetry_cell_setting' value 'Monoclinic' was changed to
'monoclinic' in accordance with the
/home/saulius/struct/COD-crude-data/automatic-downloads/DataCite-retrospective/RSC/depositions/lib/dictionaries/cif_core.dic
dictionary named 'cif_core.dic' version 2.4.2 last updated on
2011-04-26.

data item '_refine_ls_weighting_scheme' value 'calc
w=1/[\s^2^(Fo^2^)+(0.0597P)^2^+1.4155P] where P=(Fo^2^+2Fc^2^)/3' was
changed to 'calc'. A new data item '_refine_ls_weighting_details' was
created with the value set to
'w=1/[\s^2^(Fo^2^)+(0.0597P)^2^+1.4155P] where P=(Fo^2^+2Fc^2^)/3'.

Automatic conversion script
Id: cif_fix_values 6909 2019-04-08 15:41:33Z antanas 
;
_cod_original_sg_symbol_H-M P2(1)/n
_cod_database_code 7702512

loop_
_symmetry_equiv_pos_as_xyz
'x, y, z'
'-x+1/2, y+1/2, -z+1/2'
'-x, -y, -z'
'x-1/2, -y-1/2, z-1/2'

loop_
_atom_site_label
_atom_site_type_symbol
_atom_site_fract_x
_atom_site_fract_y
_atom_site_fract_z
_atom_site_U_iso_or_equiv
_atom_site_adp_type
_atom_site_occupancy
_atom_site_calc_flag
_atom_site_refinement_flags
Ag1 Ag -0.37894(4) 0.540927(15) 0.60894(2) 0.03759(12) Uani 1 d .
S1 S -0.54272(18) 0.63058(5) 0.36682(8) 0.0426(2) Uani 1 d .
O1 O -0.3350(5) 0.60099(16) 0.4334(3) 0.0497(7) Uani 1 d .
O2 O -0.7194(6) 0.58099(16) 0.3725(4) 0.0674(10) Uani 1 d .
N1 N -0.6491(4) 0.55727(14) 0.7219(2) 0.0267(5) Uani 1 d .
N2 N -0.7780(5) 0.64083(13) 0.8564(3) 0.0309(6) Uani 1 d .
N3 N -1.0283(4) 0.56244(15) 0.7306(2) 0.0287(5) Uani 1 d .
N4 N -0.7736(4) 0.51715(14) 0.9039(2) 0.0293(5) Uani 1 d .
C1 C -0.6259(5) 0.62750(17) 0.7764(3) 0.0316(6) Uani 1 d .
H1A H -0.6463 0.6612 0.7127 0.080 Uiso 1 d R
H1B H -0.4848 0.6327 0.8218 0.080 Uiso 1 d R
C2 C -0.8705(5) 0.55027(17) 0.6524(3) 0.0289(6) Uani 1 d .
H2A H -0.8898 0.5048 0.6185 0.080 Uiso 1 d R
H2B H -0.8933 0.5828 0.5869 0.080 Uiso 1 d R
C3 C -0.6221(5) 0.50656(17) 0.8232(3) 0.0300(6) Uani 1 d .
H3A H -0.4811 0.5103 0.8694 0.080 Uiso 1 d R
H3B H -0.6391 0.4608 0.7903 0.080 Uiso 1 d R
C4 C -0.9918(5) 0.63284(18) 0.7849(3) 0.0347(7) Uani 1 d .
H4A H -1.0132 0.6665 0.7213 0.080 Uiso 1 d R
H4B H -1.0935 0.6414 0.8355 0.080 Uiso 1 d R
C5 C -0.7455(6) 0.58792(18) 0.9523(3) 0.0339(7) Uani 1 d .
H5A H -0.8437 0.5957 1.0052 0.080 Uiso 1 d R
H5B H -0.6052 0.5925 0.9990 0.080 Uiso 1 d R
C6 C -0.9898(5) 0.51193(18) 0.8310(3) 0.0319(7) Uani 1 d .
H6A H -1.0110 0.4662 0.7984 0.080 Uiso 1 d R
H6B H -1.0909 0.5195 0.8823 0.080 Uiso 1 d R
C7 C -0.5938(5) 0.69822(17) 0.4689(3) 0.0323(7) Uani 1 d .
C8 C -0.4266(6) 0.7305(2) 0.5442(4) 0.0406(8) Uani 1 d .
H8A H -0.2842 0.7162 0.5435 0.080 Uiso 1 d R
C9 C -0.4649(8) 0.7831(2) 0.6212(4) 0.0505(10) Uani 1 d .
H9A H -0.3488 0.8055 0.6730 0.080 Uiso 1 d R
C10 C -0.6693(9) 0.8035(2) 0.6228(4) 0.0545(11) Uani 1 d .
H10A H -0.6942 0.8395 0.6771 0.080 Uiso 1 d R
C11 C -0.8373(7) 0.7726(2) 0.5468(4) 0.0499(10) Uani 1 d .
H11A H -0.9789 0.7875 0.5481 0.080 Uiso 1 d R
C12 C -0.8019(6) 0.71944(19) 0.4687(4) 0.0405(8) Uani 1 d .
H12A H -0.9177 0.6978 0.4155 0.080 Uiso 1 d R

loop_
_atom_site_aniso_label
_atom_site_aniso_U_11
_atom_site_aniso_U_22
_atom_site_aniso_U_33
_atom_site_aniso_U_23
_atom_site_aniso_U_13
_atom_site_aniso_U_12
Ag1 0.02559(15) 0.04987(19) 0.03714(17) 0.00312(11) 0.00554(10) 0.00024(11)
S1 0.0565(6) 0.0399(5) 0.0307(4) -0.0002(4) 0.0059(4) 0.0107(4)
O1 0.0475(16) 0.0547(17) 0.0492(16) 0.0047(13) 0.0148(13) 0.0159(13)
O2 0.060(2) 0.0430(17) 0.094(3) -0.0243(17) 0.0009(19) -0.0014(15)
N1 0.0203(11) 0.0306(13) 0.0294(13) 0.0019(10) 0.0053(10) -0.0002(9)
N2 0.0334(14) 0.0246(12) 0.0355(14) 0.0000(10) 0.0086(11) -0.0025(10)
N3 0.0220(12) 0.0335(13) 0.0301(13) 0.0019(11) 0.0041(10) 0.0002(10)
N4 0.0285(13) 0.0308(13) 0.0277(13) 0.0047(10) 0.0035(10) -0.0022(10)
C1 0.0271(14) 0.0302(15) 0.0375(16) 0.0035(13) 0.0059(12) -0.0050(12)
C2 0.0227(14) 0.0393(17) 0.0241(13) 0.0000(12) 0.0029(11) -0.0021(12)
C3 0.0268(15) 0.0315(15) 0.0304(15) 0.0023(12) 0.0020(12) 0.0032(12)
C4 0.0256(15) 0.0349(17) 0.0442(18) 0.0019(14) 0.0084(13) 0.0058(13)
C5 0.0365(17) 0.0370(17) 0.0277(15) -0.0035(13) 0.0050(13) -0.0041(13)
C6 0.0296(16) 0.0373(17) 0.0300(15) 0.0025(13) 0.0085(12) -0.0073(13)
C7 0.0369(17) 0.0293(15) 0.0298(15) 0.0035(12) 0.0040(13) 0.0009(13)
C8 0.0379(19) 0.043(2) 0.0409(19) 0.0037(15) 0.0065(15) -0.0088(15)
C9 0.062(3) 0.041(2) 0.046(2) -0.0046(17) 0.0071(19) -0.0203(19)
C10 0.084(3) 0.0320(19) 0.053(2) -0.0032(17) 0.026(2) -0.001(2)
C11 0.053(2) 0.0346(19) 0.067(3) 0.0091(18) 0.023(2) 0.0106(17)
C12 0.0343(18) 0.0371(18) 0.048(2) 0.0051(15) 0.0017(15) 0.0034(14)

loop_
_atom_type_symbol
_atom_type_description
_atom_type_scat_dispersion_real
_atom_type_scat_dispersion_imag
_atom_type_scat_source
C C 0.0033 0.0016 'International Tables Vol C Tables 4.2.6.8 and 6.1.1.4'
H H 0.0000 0.0000 'International Tables Vol C Tables 4.2.6.8 and 6.1.1.4'
N N 0.0061 0.0033 'International Tables Vol C Tables 4.2.6.8 and 6.1.1.4'
O O 0.0106 0.0060 'International Tables Vol C Tables 4.2.6.8 and 6.1.1.4'
S S 0.1246 0.1234 'International Tables Vol C Tables 4.2.6.8 and 6.1.1.4'
Ag Ag -0.8971 1.1015 'International Tables Vol C Tables 4.2.6.8 and 6.1.1.4'

loop_
_geom_angle_atom_site_label_1
_geom_angle_atom_site_label_2
_geom_angle_atom_site_label_3
_geom_angle
_geom_angle_site_symmetry_1
_geom_angle_site_symmetry_3
O1 Ag1 N1 127.08(10) . .
O1 Ag1 N3 98.09(10) . 1_655
N1 Ag1 N3 111.82(10) . 1_655
O1 Ag1 O2 118.60(12) . 3_466
N1 Ag1 O2 106.79(12) . 3_466
N3 Ag1 O2 85.42(11) 1_655 3_466
O1 Ag1 Ag1 73.14(9) . 3_466
N1 Ag1 Ag1 100.61(8) . 3_466
N3 Ag1 Ag1 143.83(7) 1_655 3_466
O2 Ag1 Ag1 69.80(9) 3_466 3_466
O2 S1 O1 110.0(2) . .
O2 S1 C7 101.86(18) . .
O1 S1 C7 102.09(17) . .
S1 O1 Ag1 111.49(16) . .
S1 O2 Ag1 115.87(19) . 3_466
C1 N1 C3 107.4(3) . .
C1 N1 C2 108.0(2) . .
C3 N1 C2 107.6(2) . .
C1 N1 Ag1 108.51(18) . .
C3 N1 Ag1 109.40(19) . .
C2 N1 Ag1 115.60(19) . .
C4 N2 C1 108.1(3) . .
C4 N2 C5 108.5(3) . .
C1 N2 C5 107.9(3) . .
C6 N3 C2 108.3(3) . .
C6 N3 C4 107.5(3) . .
C2 N3 C4 108.4(2) . .
C6 N3 Ag1 108.55(19) . 1_455
C2 N3 Ag1 107.70(19) . 1_455
C4 N3 Ag1 116.21(19) . 1_455
C3 N4 C5 108.0(3) . .
C3 N4 C6 108.3(3) . .
C5 N4 C6 107.8(3) . .
N2 C1 N1 112.7(2) . .
N3 C2 N1 111.5(3) . .
N4 C3 N1 112.7(3) . .
N2 C4 N3 112.3(3) . .
N4 C5 N2 112.7(3) . .
N4 C6 N3 112.4(3) . .
C8 C7 C12 120.0(3) . .
C8 C7 S1 120.0(3) . .
C12 C7 S1 120.0(3) . .
C7 C8 C9 120.2(4) . .
C10 C9 C8 120.1(4) . .
C9 C10 C11 120.3(4) . .
C10 C11 C12 120.4(4) . .
C11 C12 C7 119.0(4) . .

loop_
_geom_bond_atom_site_label_1
_geom_bond_atom_site_label_2
_geom_bond_distance
_geom_bond_site_symmetry_2
Ag1 O1 2.357(3) .
Ag1 N1 2.364(3) .
Ag1 N3 2.445(3) 1_655
Ag1 O2 2.446(4) 3_466
Ag1 Ag1 3.0852(15) 3_466
S1 O2 1.501(4) .
S1 O1 1.517(3) .
S1 C7 1.814(4) .
O2 Ag1 2.446(4) 3_466
N1 C1 1.489(4) .
N1 C3 1.491(4) .
N1 C2 1.497(4) .
N2 C4 1.466(4) .
N2 C1 1.475(4) .
N2 C5 1.475(4) .
N3 C6 1.481(4) .
N3 C2 1.485(4) .
N3 C4 1.496(5) .
N3 Ag1 2.445(3) 1_455
N4 C3 1.469(4) .
N4 C5 1.475(4) .
N4 C6 1.480(4) .
C7 C8 1.388(5) .
C7 C12 1.402(5) .
C8 C9 1.390(6) .
C9 C10 1.378(7) .
C10 C11 1.383(7) .
C11 C12 1.401(6) .
